data_7221806
loop_
_publ_author_name
'Vander Hoogerstraete, Tom'
'Brooks, Neil R.'
'Onghena, Bieke'
'Van Meervelt, Luc'
'Binnemans, Koen'

_publ_section_title
;
 Crystal structures of hydrated rare-earth
 bis(trifluoromethylsulfonyl)imide salts
;
_journal_issue 37
_journal_name_full CrystEngComm
_journal_page_first 7142
_journal_paper_doi 10.1039/C5CE01270H
_journal_volume 17
_journal_year 2015
_chemical_absolute_configuration ad
_chemical_formula_moiety 'C6 H6 Ce1 F18 N3 O15 S6'
_chemical_formula_sum 'C6 H6 Ce F18 N3 O15 S6'
_chemical_formula_weight 1034.62
_chemical_name_systematic
;
Triaqua-tris(bis(trifluoromethylsulfonyl)imide-O,O')-cerium(iii)
;
_chemical_properties_physical Hygroscopic
_space_group_crystal_system cubic
_space_group_IT_number 198
_space_group_name_Hall 'P 2ac 2ab 3'
_space_group_name_H-M_alt 'P 21 3'
_symmetry_space_group_name_Hall 'P 2ac 2ab 3'
_symmetry_space_group_name_H-M 'P 21 3'
_atom_sites_solution_hydrogens geom
_atom_sites_solution_primary direct
_atom_sites_solution_secondary difmap
_audit_creation_date 2015-06-19
_audit_creation_method
;
Olex2 1.2-alpha
(compiled 2015.06.08 svn.r3188 for OlexSys, GUI svn.r5047)
;
_audit_update_record
;
2015-06-26 deposited with the CCDC.
2015-08-13 downloaded from the CCDC.
;
_cell_angle_alpha 90.00
_cell_angle_beta 90.00
_cell_angle_gamma 90.00
_cell_formula_units_Z 8
_cell_length_a 18.51715(13)
_cell_length_b 18.51715(13)
_cell_length_c 18.51715(13)
_cell_measurement_reflns_used 5496
_cell_measurement_temperature 100(2)
_cell_measurement_theta_max 28.5090
_cell_measurement_theta_min 3.4670
_cell_volume 6349.25(8)
_computing_cell_refinement
;
CrysAlisPro, Agilent Technologies,
Version 1.171.36.28 (release 01-02-2013 CrysAlis171 .NET)
(compiled Feb  1 2013,16:14:44)
;
_computing_data_collection
;
CrysAlisPro, Agilent Technologies,
Version 1.171.36.28 (release 01-02-2013 CrysAlis171 .NET)
(compiled Feb  1 2013,16:14:44)
;
_computing_data_reduction
;
CrysAlisPro, Agilent Technologies,
Version 1.171.36.28 (release 01-02-2013 CrysAlis171 .NET)
(compiled Feb  1 2013,16:14:44)
;
_computing_molecular_graphics 'Olex2 (Dolomanov et al., 2009)'
_computing_publication_material 'Olex2 (Dolomanov et al., 2009)'
_computing_structure_refinement 'XL (Sheldrick, 2008)'
_computing_structure_solution 'ShelXS (Sheldrick, 2008)'
_diffrn_ambient_temperature 100(2)
_diffrn_detector_area_resol_mean 15.9631
_diffrn_measured_fraction_theta_full 0.997
_diffrn_measured_fraction_theta_max 0.862
_diffrn_measurement_details
;
  1 omega  -57.00   16.00   1.0000   10.0000
omega____ theta____ kappa____ phi______ frames
    -      -16.9951   19.0000 -180.0000 73
;
_diffrn_measurement_device_type 'SuperNova, Single source at offset, Eos'
_diffrn_measurement_method '\w scans'
_diffrn_orient_matrix_UB_11 0.0145512000
_diffrn_orient_matrix_UB_12 0.0338456000
_diffrn_orient_matrix_UB_13 0.0105851000
_diffrn_orient_matrix_UB_21 -0.0054935000
_diffrn_orient_matrix_UB_22 -0.0091318000
_diffrn_orient_matrix_UB_23 0.0367771000
_diffrn_orient_matrix_UB_31 0.0349927000
_diffrn_orient_matrix_UB_32 -0.0154914000
_diffrn_orient_matrix_UB_33 0.0013867000
_diffrn_radiation_monochromator mirror
_diffrn_radiation_type MoK\a
_diffrn_radiation_wavelength 0.71073
_diffrn_reflns_av_R_equivalents 0.0217
_diffrn_reflns_av_unetI/netI 0.0345
_diffrn_reflns_limit_h_max 15
_diffrn_reflns_limit_h_min -18
_diffrn_reflns_limit_k_max 6
_diffrn_reflns_limit_k_min -24
_diffrn_reflns_limit_l_max 23
_diffrn_reflns_limit_l_min -10
_diffrn_reflns_number 9870
_diffrn_reflns_theta_full 26.00
_diffrn_reflns_theta_max 29.17
_diffrn_reflns_theta_min 3.11
_diffrn_source 'SuperNova (Mo) X-ray Source'
_exptl_absorpt_coefficient_mu 1.996
_exptl_absorpt_correction_T_max 1.00000
_exptl_absorpt_correction_T_min 0.86310
_exptl_absorpt_correction_type multi-scan
_exptl_absorpt_process_details
;
CrysAlisPro, Agilent Technologies,
Version 1.171.36.28 (release 01-02-2013 CrysAlis171 .NET)
(compiled Feb  1 2013,16:14:44)
Empirical absorption correction using spherical harmonics,
 implemented in SCALE3 ABSPACK scaling algorithm.
;
_exptl_crystal_colour colourless
_exptl_crystal_colour_primary colourless
_exptl_crystal_density_diffrn 2.165
_exptl_crystal_density_method 'not measured'
_exptl_crystal_description block
_exptl_crystal_F_000 3992
_exptl_crystal_recrystallization_method 'Re-crystallisation from solvent: water'
_exptl_crystal_size_max 0.2
_exptl_crystal_size_mid 0.2
_exptl_crystal_size_min 0.2
_refine_diff_density_max 0.914
_refine_diff_density_min -0.672
_refine_diff_density_rms 0.083
_refine_ls_abs_structure_details 'Flack H D (1983), Acta Cryst. A39, 876-881'
_refine_ls_abs_structure_Flack -0.024(12)
_refine_ls_extinction_method none
_refine_ls_goodness_of_fit_ref 1.024
_refine_ls_hydrogen_treatment refall
_refine_ls_matrix_type full
_refine_ls_number_parameters 311
_refine_ls_number_reflns 4839
_refine_ls_number_restraints 6
_refine_ls_restrained_S_all 1.023
_refine_ls_R_factor_all 0.0361
_refine_ls_R_factor_gt 0.0319
_refine_ls_shift/su_max 0.001
_refine_ls_shift/su_mean 0.000
_refine_ls_structure_factor_coef Fsqd
_refine_ls_weighting_details 'calc w=1/[\s^2^(Fo^2^)+(0.0241P)^2^+14.5785P] where P=(Fo^2^+2Fc^2^)/3'
_refine_ls_weighting_scheme calc
_refine_ls_wR_factor_gt 0.0680
_refine_ls_wR_factor_ref 0.0705
_reflns_number_gt 4510
_reflns_number_total 4839
_reflns_threshold_expression >2sigma(I)
_cod_data_source_file c5ce01270h2.cif
_cod_data_source_block nrb171
_cod_depositor_comments 'Adding full bibliography for 7221799--7221808.cif.'
_cod_original_cell_volume 6349.25(7)
_cod_database_code 7221806
_chemical_oxdiff_formula 'Ce C6 F18 S6 O12 N3 O8 H16'
_reflns_odcompleteness_completeness 99.71
_reflns_odcompleteness_iscentric 1
_reflns_odcompleteness_theta 26.32
_olex2_refinement_description
;
1. Restrained distances
 O1-H1A = O1-H1B
 0.84 with sigma of 0.01
 H1A-H1B
 1.35 with sigma of 0.02
 O17-H17A = O17-H17B
 0.84 with sigma of 0.01
 H17A-H17B
 1.35 with sigma of 0.02
;
_olex2_date_sample_data_collection 2013-06-28
_olex2_submission_special_instructions 'No special instructions were received'

loop_
_space_group_symop_id
_space_group_symop_operation_xyz
1 'x, y, z'
2 'z, x, y'
3 'y, z, x'
4 '-y+1/2, -z, x+1/2'
5 'z+1/2, -x+1/2, -y'
6 '-y, z+1/2, -x+1/2'
7 '-z+1/2, -x, y+1/2'
8 '-z, x+1/2, -y+1/2'
9 'y+1/2, -z+1/2, -x'
10 '-x+1/2, -y, z+1/2'
11 'x+1/2, -y+1/2, -z'
12 '-x, y+1/2, -z+1/2'

loop_
_atom_site_label
_atom_site_type_symbol
_atom_site_fract_x
_atom_site_fract_y
_atom_site_fract_z
_atom_site_U_iso_or_equiv
_atom_site_adp_type
_atom_site_occupancy
_atom_site_calc_flag
_atom_site_site_symmetry_order
_atom_site_refinement_flags_posn
_atom_site_refinement_flags_adp
_atom_site_refinement_flags_occupancy
Ce1 Ce 0.484058(12) 0.984058(12) 0.515942(12) 0.01630(9) Uani 1 d 3 S T P
O1 O 0.47178(19) 1.10332(17) 0.45942(17) 0.0261(7) Uani 1 d 1 D . .
C2 C 0.4125(4) 0.7252(3) 0.4729(3) 0.059(2) Uani 1 d 1 . . .
F3 F 0.4279(4) 0.7423(2) 0.4071(2) 0.107(2) Uani 1 d 1 . . .
F4 F 0.4337(3) 0.65661(18) 0.4868(3) 0.0784(14) Uani 1 d 1 . . .
F5 F 0.3422(2) 0.7309(2) 0.4836(2) 0.0670(11) Uani 1 d 1 . . .
S6 S 0.45746(7) 0.78496(7) 0.53621(8) 0.0355(3) Uani 1 d 1 . . .
O7 O 0.43668(17) 0.85654(16) 0.51309(18) 0.0255(7) Uani 1 d 1 . . .
O8 O 0.4341(3) 0.7623(3) 0.6043(2) 0.0614(13) Uani 1 d 1 . . .
N9 N 0.5378(3) 0.7660(3) 0.5170(5) 0.090(3) Uani 1 d 1 . . .
S10 S 0.60206(7) 0.81788(7) 0.51618(9) 0.0402(3) Uani 1 d 1 . . .
O11 O 0.6461(3) 0.8021(3) 0.4557(3) 0.0787(18) Uani 1 d 1 . . .
O12 O 0.58401(18) 0.89169(18) 0.52775(19) 0.0329(8) Uani 1 d 1 . . .
C13 C 0.6584(5) 0.7942(4) 0.5950(5) 0.068(2) Uani 1 d 1 . . .
F14 F 0.6733(3) 0.7256(3) 0.5932(3) 0.1020(19) Uani 1 d 1 . . .
F15 F 0.7164(3) 0.8327(3) 0.5950(4) 0.1034(19) Uani 1 d 1 . . .
F16 F 0.6190(4) 0.8063(4) 0.6541(3) 0.136(3) Uani 1 d 1 . . .
Ce2 Ce 0.230988(13) 0.730988(13) 0.769012(13) 0.01877(9) Uani 1 d 3 S T P
O17 O 0.35641(16) 0.7266(2) 0.72629(19) 0.0295(7) Uani 1 d 1 D . .
C18 C 0.3246(3) 0.5508(3) 0.6061(3) 0.0288(10) Uani 1 d 1 . . .
F19 F 0.30813(19) 0.58222(19) 0.54467(17) 0.0476(8) Uani 1 d 1 . . .
F20 F 0.37878(16) 0.58484(18) 0.63749(18) 0.0416(8) Uani 1 d 1 . . .
F21 F 0.34351(16) 0.48322(17) 0.59357(16) 0.0367(7) Uani 1 d 1 . . .
S22 S 0.24389(6) 0.55357(6) 0.66378(6) 0.0221(2) Uani 1 d 1 . . .
O23 O 0.23188(18) 0.62930(16) 0.67638(16) 0.0248(6) Uani 1 d 1 . . .
O24 O 0.19004(18) 0.51605(19) 0.62364(18) 0.0309(7) Uani 1 d 1 . . .
N25 N 0.2714(2) 0.5109(2) 0.7309(2) 0.0250(7) Uani 1 d 1 . . .
S26 S 0.25558(6) 0.53099(6) 0.81123(6) 0.0227(2) Uani 1 d 1 . . .
O27 O 0.24171(17) 0.60701(16) 0.82373(16) 0.0239(7) Uani 1 d 1 . . .
O28 O 0.30605(18) 0.49697(17) 0.85824(17) 0.0293(8) Uani 1 d 1 . . .
C29 C 0.1686(3) 0.4876(3) 0.8301(3) 0.0316(10) Uani 1 d 1 . . .
F30 F 0.11971(14) 0.51137(16) 0.78307(17) 0.0361(7) Uani 1 d 1 . . .
F31 F 0.14710(18) 0.5039(2) 0.89610(17) 0.0492(9) Uani 1 d 1 . . .
F32 F 0.17431(18) 0.41721(16) 0.8235(2) 0.0457(8) Uani 1 d 1 . . .
H1A H 0.473(3) 1.111(3) 0.4145(7) 0.034(15) Uiso 1 d 1 D . .
H1B H 0.444(3) 1.135(3) 0.477(2) 0.06(2) Uiso 1 d 1 D . .
H17A H 0.387(2) 0.708(3) 0.754(2) 0.037(16) Uiso 1 d 1 D . .
H17B H 0.380(2) 0.743(3) 0.691(2) 0.06(2) Uiso 1 d 1 D . .

loop_
_atom_site_aniso_label
_atom_site_aniso_U_11
_atom_site_aniso_U_22
_atom_site_aniso_U_33
_atom_site_aniso_U_23
_atom_site_aniso_U_13
_atom_site_aniso_U_12
Ce1 0.01630(9) 0.01630(9) 0.01630(9) 0.00038(9) 0.00038(9) -0.00038(9)
O1 0.034(2) 0.0224(17) 0.0215(17) 0.0017(12) 0.0017(13) 0.0087(14)
C2 0.097(5) 0.029(3) 0.051(4) -0.010(3) 0.046(4) -0.023(3)
F3 0.216(6) 0.059(3) 0.046(2) -0.026(2) 0.055(3) -0.064(3)
F4 0.099(3) 0.0261(18) 0.110(4) -0.015(2) 0.050(3) -0.0151(19)
F5 0.079(3) 0.046(2) 0.076(3) -0.004(2) -0.005(2) -0.029(2)
S6 0.0415(7) 0.0202(6) 0.0447(8) 0.0048(5) 0.0154(6) -0.0002(5)
O7 0.0306(17) 0.0172(15) 0.0288(17) -0.0020(13) 0.0030(14) -0.0032(12)
O8 0.087(3) 0.054(3) 0.043(2) 0.023(2) 0.014(2) -0.005(3)
N9 0.049(3) 0.020(2) 0.201(8) 0.009(4) 0.032(4) 0.006(2)
S10 0.0383(7) 0.0242(6) 0.0582(9) 0.0133(6) 0.0238(7) 0.0098(5)
O11 0.098(4) 0.059(3) 0.079(4) 0.003(3) 0.049(3) 0.031(3)
O12 0.0254(17) 0.0254(18) 0.048(2) 0.0107(15) 0.0125(15) 0.0073(14)
C13 0.071(5) 0.053(4) 0.080(6) 0.026(4) 0.003(4) 0.029(4)
F14 0.084(3) 0.059(3) 0.163(5) 0.057(3) 0.009(3) 0.038(3)
F15 0.060(3) 0.080(4) 0.170(6) 0.002(3) -0.039(3) 0.023(3)
F16 0.174(6) 0.171(6) 0.064(3) 0.058(4) 0.029(4) 0.097(5)
Ce2 0.01877(9) 0.01877(9) 0.01877(9) -0.00298(9) -0.00298(9) 0.00298(9)
O17 0.0220(16) 0.040(2) 0.0261(17) -0.0004(16) -0.0028(14) 0.0061(15)
C18 0.027(2) 0.029(3) 0.031(3) -0.007(2) 0.0016(19) 0.0002(19)
F19 0.057(2) 0.057(2) 0.0291(16) 0.0104(15) 0.0089(14) 0.0125(17)
F20 0.0297(16) 0.0434(18) 0.052(2) -0.0183(15) 0.0043(14) -0.0062(14)
F21 0.0396(17) 0.0340(16) 0.0366(16) -0.0163(13) 0.0040(13) 0.0101(14)
S22 0.0223(5) 0.0219(5) 0.0222(5) -0.0054(4) -0.0052(4) 0.0031(4)
O23 0.0308(17) 0.0217(15) 0.0218(15) -0.0047(12) -0.0030(13) 0.0075(13)
O24 0.0267(17) 0.0305(18) 0.0356(19) -0.0083(15) -0.0115(14) 0.0013(15)
N25 0.0278(18) 0.0234(18) 0.0238(18) -0.0008(16) -0.0037(16) 0.0084(16)
S26 0.0249(6) 0.0196(5) 0.0236(5) -0.0013(4) -0.0053(4) 0.0009(4)
O27 0.0288(17) 0.0211(15) 0.0217(15) -0.0007(12) -0.0027(13) -0.0001(12)
O28 0.0349(19) 0.0251(19) 0.0280(17) -0.0018(13) -0.0097(14) 0.0046(14)
C29 0.036(3) 0.027(2) 0.032(3) 0.005(2) -0.002(2) 0.002(2)
F30 0.0242(14) 0.0368(16) 0.0472(18) 0.0035(14) -0.0059(12) -0.0014(12)
F31 0.049(2) 0.061(2) 0.0369(18) 0.0057(16) 0.0134(15) -0.0124(16)
F32 0.0458(19) 0.0235(15) 0.068(2) 0.0072(14) -0.0100(16) -0.0083(13)

loop_
_atom_type_symbol
_atom_type_description
_atom_type_scat_dispersion_real
_atom_type_scat_dispersion_imag
_atom_type_scat_source
C C 0.0033 0.0016 'International Tables Vol C Tables 4.2.6.8 and 6.1.1.4'
H H 0.0000 0.0000 'International Tables Vol C Tables 4.2.6.8 and 6.1.1.4'
Ce Ce -0.2486 2.6331 'International Tables Vol C Tables 4.2.6.8 and 6.1.1.4'
F F 0.0171 0.0103 'International Tables Vol C Tables 4.2.6.8 and 6.1.1.4'
N N 0.0061 0.0033 'International Tables Vol C Tables 4.2.6.8 and 6.1.1.4'
O O 0.0106 0.0060 'International Tables Vol C Tables 4.2.6.8 and 6.1.1.4'
S S 0.1246 0.1234 'International Tables Vol C Tables 4.2.6.8 and 6.1.1.4'

loop_
_geom_angle_atom_site_label_1
_geom_angle_atom_site_label_2
_geom_angle_atom_site_label_3
_geom_angle
_geom_angle_site_symmetry_1
_geom_angle_site_symmetry_3
O1 Ce1 O1 74.88(13) 8_656 9_466
O1 Ce1 O1 74.88(12) 8_656 .
O1 Ce1 O1 74.88(12) 9_466 .
O1 Ce1 O7 143.33(11) 9_466 9_466
O1 Ce1 O7 143.33(11) 8_656 8_656
O1 Ce1 O7 92.45(11) 9_466 8_656
O1 Ce1 O7 92.45(11) 8_656 .
O1 Ce1 O7 135.63(11) 8_656 9_466
O1 Ce1 O7 143.33(11) . .
O1 Ce1 O7 135.63(10) . 8_656
O1 Ce1 O7 92.45(11) . 9_466
O1 Ce1 O7 135.63(10) 9_466 .
O1 Ce1 O12 67.79(11) 8_656 9_466
O1 Ce1 O12 72.73(11) . 9_466
O1 Ce1 O12 135.48(11) 8_656 8_656
O1 Ce1 O12 72.73(11) 9_466 8_656
O1 Ce1 O12 67.79(11) 9_466 .
O1 Ce1 O12 72.73(11) 8_656 .
O1 Ce1 O12 135.48(11) . .
O1 Ce1 O12 67.79(11) . 8_656
O1 Ce1 O12 135.48(11) 9_466 9_466
O7 Ce1 O7 72.58(12) . 9_466
O7 Ce1 O7 72.58(12) . 8_656
O7 Ce1 O7 72.58(12) 9_466 8_656
O7 Ce1 O12 132.05(11) 8_656 9_466
O7 Ce1 O12 67.84(11) 9_466 9_466
O7 Ce1 O12 132.05(11) 9_466 .
O7 Ce1 O12 132.05(11) . 8_656
O7 Ce1 O12 70.62(11) . 9_466
O7 Ce1 O12 67.84(11) 8_656 8_656
O7 Ce1 O12 70.62(11) 8_656 .
O7 Ce1 O12 67.84(11) . .
O7 Ce1 O12 70.62(11) 9_466 8_656
O12 Ce1 O12 119.969(5) 9_466 .
O12 Ce1 O12 119.968(4) 9_466 8_656
O12 Ce1 O12 119.968(4) 8_656 .
F3 C2 F4 110.3(5) . .
F3 C2 F5 109.8(7) . .
F3 C2 S6 111.0(4) . .
F4 C2 S6 108.5(6) . .
F5 C2 F4 109.4(5) . .
F5 C2 S6 107.8(4) . .
O7 S6 C2 104.3(3) . .
O7 S6 N9 113.0(3) . .
O8 S6 C2 104.9(3) . .
O8 S6 O7 117.4(3) . .
O8 S6 N9 115.5(4) . .
N9 S6 C2 98.7(4) . .
S6 O7 Ce1 139.5(2) . .
S10 N9 S6 126.8(4) . .
N9 S10 C13 106.4(4) . .
O11 S10 N9 109.0(4) . .
O11 S10 O12 116.9(3) . .
O11 S10 C13 104.5(4) . .
O12 S10 N9 114.8(3) . .
O12 S10 C13 104.0(3) . .
S10 O12 Ce1 143.9(2) . .
F14 C13 S10 109.4(7) . .
F14 C13 F16 107.5(7) . .
F15 C13 S10 109.9(5) . .
F15 C13 F14 111.3(6) . .
F15 C13 F16 111.3(9) . .
F16 C13 S10 107.4(5) . .
O17 Ce2 O17 74.74(13) 8_656 9_466
O17 Ce2 O17 74.75(13) 8_656 .
O17 Ce2 O17 74.75(13) 9_466 .
O17 Ce2 O23 75.67(11) . .
O17 Ce2 O23 75.67(11) 9_466 9_466
O17 Ce2 O23 136.01(11) 9_466 8_656
O17 Ce2 O23 66.50(11) 8_656 9_466
O17 Ce2 O23 66.50(11) 9_466 .
O17 Ce2 O23 136.01(11) 8_656 .
O17 Ce2 O23 66.50(11) . 8_656
O17 Ce2 O23 75.67(11) 8_656 8_656
O17 Ce2 O23 136.01(11) . 9_466
O17 Ce2 O27 91.43(11) . .
O17 Ce2 O27 91.43(11) 9_466 9_466
O17 Ce2 O27 91.43(11) 8_656 8_656
O17 Ce2 O27 145.50(11) 8_656 .
O17 Ce2 O27 145.50(11) . 9_466
O17 Ce2 O27 132.64(10) 9_466 .
O17 Ce2 O27 132.63(10) . 8_656
O17 Ce2 O27 145.50(11) 9_466 8_656
O17 Ce2 O27 132.64(10) 8_656 9_466
O23 Ce2 O23 119.883(9) . 8_656
O23 Ce2 O23 119.885(9) . 9_466
O23 Ce2 O23 119.884(9) 8_656 9_466
O27 Ce2 O23 69.83(11) 9_466 .
O27 Ce2 O23 132.46(10) . 9_466
O27 Ce2 O23 69.83(11) . 8_656
O27 Ce2 O23 69.83(11) 8_656 9_466
O27 Ce2 O23 132.46(10) 8_656 .
O27 Ce2 O23 132.46(10) 9_466 8_656
O27 Ce2 O23 66.20(10) 9_466 9_466
O27 Ce2 O23 66.20(10) 8_656 8_656
O27 Ce2 O23 66.20(10) . .
O27 Ce2 O27 74.73(11) 9_466 8_656
O27 Ce2 O27 74.73(11) . 8_656
O27 Ce2 O27 74.73(11) . 9_466
F19 C18 F20 110.3(4) . .
F19 C18 F21 109.2(4) . .
F19 C18 S22 107.6(3) . .
F20 C18 F21 109.2(4) . .
F20 C18 S22 110.5(3) . .
F21 C18 S22 110.1(3) . .
O23 S22 C18 104.3(2) . .
O23 S22 N25 114.6(2) . .
O24 S22 C18 104.6(2) . .
O24 S22 O23 116.8(2) . .
O24 S22 N25 113.4(2) . .
N25 S22 C18 100.5(2) . .
S22 O23 Ce2 146.16(19) . .
S22 N25 S26 125.3(2) . .
N25 S26 C29 104.0(2) . .
O27 S26 N25 114.63(19) . .
O27 S26 C29 103.9(2) . .
O28 S26 N25 110.72(19) . .
O28 S26 O27 116.62(19) . .
O28 S26 C29 105.4(2) . .
S26 O27 Ce2 146.65(19) . .
F30 C29 S26 109.2(3) . .
F31 C29 S26 109.9(4) . .
F31 C29 F30 108.9(4) . .
F32 C29 S26 110.3(3) . .
F32 C29 F30 108.8(4) . .
F32 C29 F31 109.7(4) . .

loop_
_geom_bond_atom_site_label_1
_geom_bond_atom_site_label_2
_geom_bond_distance
_geom_bond_site_symmetry_2
Ce1 O1 2.454(3) 8_656
Ce1 O1 2.454(3) 9_466
Ce1 O1 2.454(3) .
Ce1 O7 2.519(3) .
Ce1 O7 2.520(3) 8_656
Ce1 O7 2.520(3) 9_466
Ce1 O12 2.529(3) 9_466
Ce1 O12 2.530(3) .
Ce1 O12 2.529(3) 8_656
C2 F3 1.291(7) .
C2 F4 1.354(8) .
C2 F5 1.322(8) .
C2 S6 1.814(7) .
S6 O7 1.445(3) .
S6 O8 1.398(4) .
S6 N9 1.570(6) .
N9 S10 1.529(6) .
S10 O11 1.416(5) .
S10 O12 1.423(4) .
S10 C13 1.846(8) .
C13 F14 1.301(8) .
C13 F15 1.288(9) .
C13 F16 1.334(9) .
Ce2 O17 2.455(3) 8_656
Ce2 O17 2.455(3) 9_466
Ce2 O17 2.455(3) .
Ce2 O23 2.547(3) 8_656
Ce2 O23 2.547(3) .
Ce2 O23 2.547(3) 9_466
Ce2 O27 2.517(3) 9_466
Ce2 O27 2.517(3) .
Ce2 O27 2.517(3) 8_656
C18 F19 1.314(6) .
C18 F20 1.319(5) .
C18 F21 1.321(5) .
C18 S22 1.837(5) .
S22 O23 1.439(3) .
S22 O24 1.425(3) .
S22 N25 1.558(4) .
N25 S26 1.562(4) .
S26 O27 1.450(3) .
S26 O28 1.424(3) .
S26 C29 1.833(5) .
C29 F30 1.331(5) .
C29 F31 1.321(6) .
C29 F32 1.313(6) .

loop_
_geom_hbond_atom_site_label_D
_geom_hbond_atom_site_label_H
_geom_hbond_atom_site_label_A
_geom_hbond_distance_DH
_geom_hbond_distance_HA
_geom_hbond_distance_DA
_geom_hbond_angle_DHA
_geom_hbond_site_symmetry_A
O1 H1A O24 0.843(10) 1.962(12) 2.802(5) 175(5) 6_655
O1 H1B O28 0.835(10) 2.00(2) 2.809(4) 164(6) 5_466
O17 H17A O11 0.840(10) 1.929(17) 2.752(5) 166(5) 2
O17 H17B O8 0.841(10) 1.929(17) 2.758(5) 169(6) .
